data_7716752
loop_
_publ_author_name
'Dong, Wen-Shuai'
'Mei, Hao-Zheng'
'Yu, Qi-Yao'
'Xu, Mei-Qi'
'Li, Zong-You'
'Zhang, Jian-Guo'

_publ_section_title
;
 Structure and performance regulation of energetic complexes through
 multifunctional molecular self-assembly.
;
_journal_issue 33
_journal_name_full 'Dalton transactions (Cambridge, England : 2003)'
_journal_page_first 13925
_journal_page_last 13932
_journal_paper_doi 10.1039/d4dt00830h
_journal_volume 53
_journal_year 2024
_chemical_formula_moiety 'Cu H12 N4, C2 N4 O8'
_chemical_formula_sum 'C2 H12 Cu N8 O8'
_chemical_formula_weight 339.712
_space_group_crystal_system monoclinic
_space_group_IT_number 15
_space_group_name_Hall '-C 2yc'
_space_group_name_H-M_alt 'C 1 2/c 1'
_symmetry_Int_Tables_number 15
_audit_creation_date 2024-07-12
_audit_creation_method
;
Olex2 1.5-dev
(compiled 2024.05.30 svn.r93eb12d9 for OlexSys, GUI svn.r6697)
;
_audit_update_record
;
2024-07-19 deposited with the CCDC.	2024-07-23 downloaded from the CCDC.
;
_cell_angle_alpha 90
_cell_angle_beta 108.793(4)
_cell_angle_gamma 90
_cell_formula_units_Z 4
_cell_length_a 12.9524(11)
_cell_length_b 10.4313(9)
_cell_length_c 9.0650(8)
_cell_measurement_reflns_used 3089
_cell_measurement_temperature 293(2)
_cell_measurement_theta_max 25.010
_cell_measurement_theta_min 3.098
_cell_volume 1159.48(18)
_computing_data_collection 'APEX2 (Bruker AXS Inc., Madison, Wisconsin, USA, 2012)'
_computing_molecular_graphics 'Olex2 1.5-dev (Dolomanov et al., 2009)'
_computing_publication_material 'Olex2 1.5-dev (Dolomanov et al., 2009)'
_computing_structure_refinement 'olex2.refine 1.5-dev (Bourhis et al., 2015)'
_computing_structure_solution 'SHELXL-2019/2 (Sheldrick, 2019)'
_diffrn_ambient_temperature 293(2)
_diffrn_measured_fraction_theta_full 0.9843
_diffrn_measured_fraction_theta_max 0.9843
_diffrn_measurement_device_type 'CCD area detector'
_diffrn_measurement_method 'phi and omega scans'
_diffrn_radiation_type 'Mo K\a'
_diffrn_radiation_wavelength 0.71073
_diffrn_reflns_av_R_equivalents 0.0922
_diffrn_reflns_av_unetI/netI 0.1033
_diffrn_reflns_Laue_measured_fraction_full 0.9843
_diffrn_reflns_Laue_measured_fraction_max 0.9843
_diffrn_reflns_limit_h_max 17
_diffrn_reflns_limit_h_min -11
_diffrn_reflns_limit_k_max 9
_diffrn_reflns_limit_k_min -13
_diffrn_reflns_limit_l_max 12
_diffrn_reflns_limit_l_min -12
_diffrn_reflns_number 2995
_diffrn_reflns_point_group_measured_fraction_full 0.9843
_diffrn_reflns_point_group_measured_fraction_max 0.9843
_diffrn_reflns_theta_full 25.0113
_diffrn_reflns_theta_max 25.01
_diffrn_reflns_theta_min 2.56
_exptl_absorpt_coefficient_mu 1.941
_exptl_absorpt_correction_T_max 0.7732
_exptl_absorpt_correction_T_min 0.4687
_exptl_absorpt_correction_type multi-scan
_exptl_absorpt_process_details sadabs
_exptl_crystal_colour green
_exptl_crystal_density_diffrn 1.946
_exptl_crystal_description needle
_exptl_crystal_F_000 694.085
_exptl_crystal_size_max 0.46
_exptl_crystal_size_mid 0.17
_exptl_crystal_size_min 0.14
_refine_diff_density_max 0.5848
_refine_diff_density_min -1.1043
_refine_diff_density_rms 0.1418
_refine_ls_d_res_high 0.8405
_refine_ls_d_res_low 7.9452
_refine_ls_extinction_coef 0.0047(15)
_refine_ls_extinction_expression Fc^*^=kFc[1+0.001xFc^2^\l^3^/sin(2\q)]^-1/4^
_refine_ls_extinction_method none
_refine_ls_goodness_of_fit_ref 0.9737
_refine_ls_hydrogen_treatment constr
_refine_ls_matrix_type full
_refine_ls_number_constraints 8
_refine_ls_number_parameters 88
_refine_ls_number_reflns 1005
_refine_ls_number_restraints 0
_refine_ls_restrained_S_all 0.9737
_refine_ls_R_factor_all 0.0655
_refine_ls_R_factor_gt 0.0489
_refine_ls_shift/su_max 0.0006
_refine_ls_shift/su_mean 0.0002
_refine_ls_structure_factor_coef Fsqd
_refine_ls_weighting_details 'w=1/[\s^2^(Fo^2^)+(0.0881P)^2^] where P=(Fo^2^+2Fc^2^)/3'
_refine_ls_weighting_scheme calc
_refine_ls_wR_factor_gt 0.1314
_refine_ls_wR_factor_ref 0.1433
_reflns_Friedel_coverage 0.0
_reflns_limit_h_max 14
_reflns_limit_h_min -15
_reflns_limit_k_max 12
_reflns_limit_k_min 0
_reflns_limit_l_max 10
_reflns_limit_l_min 0
_reflns_number_gt 739
_reflns_number_total 1005
_reflns_threshold_expression I>=2u(I)
_cod_data_source_file d4dt00830h2.cif
_cod_data_source_block 200813f
_cod_depositor_comments 'Adding full bibliography for 7716752--7716760.cif.'
_cod_database_code 7716752
_olex2_refinement_description
;
1. Fixed Uiso
 At 1.2 times of:
  All N(H,H,H) groups
2.a Riding coordinates:
 N3(H3a,H3b,H3c), N4(H4a,H4b,H4c)
;
_olex2_submission_special_instructions 'No special instructions were received'

loop_
_space_group_symop_id
_space_group_symop_operation_xyz
1 x,y,z
2 -x,y,-z+1/2
3 -x,-y,-z
4 x,-y,z-1/2
5 x+1/2,y+1/2,z
6 -x+1/2,y+1/2,-z+1/2
7 -x+1/2,-y+1/2,-z
8 x+1/2,-y+1/2,z-1/2

loop_
_atom_site_label
_atom_site_type_symbol
_atom_site_fract_x
_atom_site_fract_y
_atom_site_fract_z
_atom_site_U_iso_or_equiv
_atom_site_adp_type
_atom_site_occupancy
_atom_site_site_symmetry_order
_atom_site_refinement_flags_posn
_atom_site_refinement_flags_adp
_atom_site_refinement_flags_occupancy
Cu1 Cu 1.0 0.32233(7) 0.75 0.0340(4) Uani 1.000000 2 S T P
O1 O 0.9986(3) 0.3287(3) 0.4567(4) 0.0429(10) Uani 1.000000 1 . . .
O2 O 0.8359(3) 0.2481(4) 0.3976(4) 0.0537(11) Uani 1.000000 1 . . .
O3 O 0.7677(3) 0.1298(4) 0.1322(5) 0.0615(12) Uani 1.000000 1 . . .
O4 O 0.8967(3) 0.0540(3) 0.0544(5) 0.0524(10) Uani 1.000000 1 . . .
N1 N 0.9236(3) 0.2590(4) 0.3709(5) 0.0356(10) Uani 1.000000 1 . . .
N2 N 0.8656(3) 0.1230(4) 0.1439(5) 0.0417(11) Uani 1.000000 1 . . .
N3 N 0.8912(4) 0.1858(4) 0.7496(5) 0.0418(11) Uani 1.000000 1 . . .
H3a H 0.8771(4) 0.1390(4) 0.6633(5) 0.0501(13) Uiso 1.000000 1 R . .
H3b H 0.9182(4) 0.1356(4) 0.8325(5) 0.0501(13) Uiso 1.000000 1 R . .
H3c H 0.8299(4) 0.2222(4) 0.7532(5) 0.0501(13) Uiso 1.000000 1 R . .
N4 N 0.8825(3) 0.4565(4) 0.6914(5) 0.0390(11) Uani 1.000000 1 . . .
H4a H 0.8218(3) 0.4229(4) 0.6259(5) 0.0468(13) Uiso 1.000000 1 R . .
H4b H 0.8695(3) 0.4840(4) 0.7766(5) 0.0468(13) Uiso 1.000000 1 R . .
H4c H 0.9041(3) 0.5220(4) 0.6456(5) 0.0468(13) Uiso 1.000000 1 R . .
C1 C 0.9465(4) 0.1937(4) 0.2537(6) 0.0348(12) Uani 1.000000 1 . . .

loop_
_atom_site_aniso_label
_atom_site_aniso_U_11
_atom_site_aniso_U_22
_atom_site_aniso_U_33
_atom_site_aniso_U_12
_atom_site_aniso_U_13
_atom_site_aniso_U_23
Cu1 0.0332(6) 0.0259(5) 0.0443(6) -0.000000 0.0143(4) 0.000000
O1 0.046(2) 0.042(2) 0.044(2) -0.0021(15) 0.0180(18) -0.0061(16)
O2 0.035(2) 0.088(3) 0.048(2) 0.001(2) 0.0272(18) -0.009(2)
O3 0.042(2) 0.085(3) 0.064(3) -0.019(2) 0.025(2) -0.021(2)
O4 0.073(3) 0.041(2) 0.055(2) -0.0130(18) 0.0383(19) -0.0158(18)
N1 0.038(2) 0.040(2) 0.031(2) 0.0101(19) 0.0147(19) 0.0057(19)
N2 0.048(3) 0.034(2) 0.048(3) -0.007(2) 0.022(2) 0.000(2)
N3 0.046(3) 0.037(2) 0.044(3) -0.0057(18) 0.016(2) -0.0031(19)
N4 0.035(2) 0.036(2) 0.046(3) 0.0016(17) 0.0125(18) 0.0003(19)
C1 0.034(3) 0.035(3) 0.043(3) 0.0004(19) 0.022(2) -0.001(2)

loop_
_atom_type_symbol
_atom_type_scat_dispersion_real
_atom_type_scat_dispersion_imag
_atom_type_scat_Cromer_Mann_a1
_atom_type_scat_Cromer_Mann_a2
_atom_type_scat_Cromer_Mann_a3
_atom_type_scat_Cromer_Mann_a4
_atom_type_scat_Cromer_Mann_b1
_atom_type_scat_Cromer_Mann_b2
_atom_type_scat_Cromer_Mann_b3
_atom_type_scat_Cromer_Mann_b4
_atom_type_scat_Cromer_Mann_c
_atom_type_scat_source
_atom_type_scat_dispersion_source
C 0.00313 0.00162 2.31000 1.02000 1.58860 0.86500 20.84390 10.20750 0.56870 51.65120 0.21560 'International Tables Volume C Table 6.1.1.4 (pp. 500-502)' 'Brennan, Cowan, Rev. Sci. Instrum., 1992, 63, 850'
Cu 0.32831 1.27084 13.33800 7.16760 5.61580 1.67350 3.58280 0.24700 11.39660 64.81260 1.19100 'International Tables Volume C Table 6.1.1.4 (pp. 500-502)' 'Brennan, Cowan, Rev. Sci. Instrum., 1992, 63, 850'
H 0.00000 0.00000 0.49300 0.32291 0.14019 0.04081 10.51090 26.12570 3.14236 57.79970 0.00304 'International Tables Volume C Table 6.1.1.4 (pp. 500-502)' 'Brennan, Cowan, Rev. Sci. Instrum., 1992, 63, 850'
N 0.00612 0.00332 12.21260 3.13220 2.01250 1.16630 0.00570 9.89330 28.99750 0.58260 -11.52900 'International Tables Volume C Table 6.1.1.4 (pp. 500-502)' 'Brennan, Cowan, Rev. Sci. Instrum., 1992, 63, 850'
O 0.01085 0.00610 3.04850 2.28680 1.54630 0.86700 13.27710 5.70110 0.32390 32.90890 0.25080 'International Tables Volume C Table 6.1.1.4 (pp. 500-502)' 'Brennan, Cowan, Rev. Sci. Instrum., 1992, 63, 850'

loop_
_geom_angle_atom_site_label_1
_geom_angle_atom_site_label_2
_geom_angle_atom_site_label_3
_geom_angle
_geom_angle_site_symmetry_1
_geom_angle_site_symmetry_3
_geom_angle_publ_flag
N3 Cu1 N3 89.4(3) . 2_756 ?
N4 Cu1 N3 165.58(17) . 2_756 ?
N4 Cu1 N3 91.26(18) . . ?
N4 Cu1 N3 91.26(18) 2_756 2_756 ?
N4 Cu1 N3 165.58(17) 2_756 . ?
N4 Cu1 N4 91.7(2) . 2_756 ?
O2 N1 O1 120.3(4) . . ?
C1 N1 O1 116.6(4) . . ?
C1 N1 O2 123.1(4) . . ?
O4 N2 O3 121.0(4) . . ?
C1 N2 O3 122.8(4) . . ?
C1 N2 O4 116.3(4) . . ?
H3a N3 Cu1 109.6 . 2_756 ?
H3b N3 Cu1 109.4 . 2_756 ?
H3b N3 H3a 109.5 . . ?
H3c N3 Cu1 109.4 . 2_756 ?
H3c N3 H3a 109.5 . . ?
H3c N3 H3b 109.5 . . ?
H4a N4 Cu1 109.5 . 2_756 ?
H4b N4 Cu1 109.6 . 2_756 ?
H4b N4 H4a 109.5 . . ?
H4c N4 Cu1 109.4 . 2_756 ?
H4c N4 H4a 109.5 . . ?
H4c N4 H4b 109.5 . . ?
N2 C1 N1 120.8(4) . . ?
C1 C1 N1 119.9(5) 2_755 . ?
C1 C1 N2 119.2(5) 2_755 . ?

loop_
_geom_bond_atom_site_label_1
_geom_bond_atom_site_label_2
_geom_bond_distance
_geom_bond_site_symmetry_2
_geom_bond_publ_flag
Cu1 N3 2.003(4) 2_756 ?
Cu1 N3 2.003(4) . ?
Cu1 N4 2.009(4) 2_756 ?
Cu1 N4 2.009(4) . ?
O1 N1 1.262(5) . ?
O2 N1 1.240(5) . ?
O3 N2 1.239(5) . ?
O4 N2 1.245(5) . ?
N1 C1 1.372(6) . ?
N2 C1 1.401(6) . ?
N3 H3a 0.8900 . ?
N3 H3b 0.8899 . ?
N3 H3c 0.8900 . ?
N4 H4a 0.8900 . ?
N4 H4b 0.8899 . ?
N4 H4c 0.8901 . ?
C1 C1 1.409(9) 2_755 ?

loop_
_geom_hbond_atom_site_label_D
_geom_hbond_atom_site_label_H
_geom_hbond_atom_site_label_A
_geom_hbond_distance_DH
_geom_hbond_distance_HA
_geom_hbond_distance_DA
_geom_hbond_angle_DHA
_geom_hbond_site_symmetry_A
N3 H3c O2 0.8900 2.164(5) 2.894(6) 138.89(16) 7_656

loop_
_geom_torsion_atom_site_label_1
_geom_torsion_atom_site_label_2
_geom_torsion_atom_site_label_3
_geom_torsion_atom_site_label_4
_geom_torsion
_geom_torsion_site_symmetry_1
_geom_torsion_site_symmetry_2
_geom_torsion_site_symmetry_3
_geom_torsion_site_symmetry_4
_geom_torsion_publ_flag
O1 N1 C1 N2 -174.2(4) . . . . ?
O1 N1 C1 C1 8.0(4) . . . 2_755 ?
O2 N1 C1 N2 8.4(5) . . . . ?
O2 N1 C1 C1 -169.3(4) . . . 2_755 ?
O3 N2 C1 N1 10.5(5) . . . . ?
O3 N2 C1 C1 -171.7(5) . . . 2_755 ?
O4 N2 C1 N1 -171.1(4) . . . . ?
O4 N2 C1 C1 6.6(5) . . . 2_755 ?
N1 C1 C1 N1 -110.2(3) . . 2_755 2_755 ?
N1 C1 C1 N2 72.0(5) . . 2_755 2_755 ?
N2 C1 C1 N2 -105.8(3) . . 2_755 2_755 ?
